data_7016027
loop_
_publ_author_name
'Voss, Tanja'
'Kehr, Gerald'
'Fr\"ohlich, Roland'
'Erker, Gerhard'

_publ_section_title
;
 Unusual carbamate-directed CH-activation at an annulated
 ferrocenophane framework.
;
_journal_issue 26
_journal_name_full 'Dalton transactions (Cambridge, England : 2003)'
_journal_page_first 6984
_journal_page_last 6991
_journal_paper_doi 10.1039/c0dt01839b
_journal_volume 40
_journal_year 2011
_chemical_formula_sum 'C17 H21 Fe N'
_chemical_formula_weight 295.20
_chemical_name_systematic
;
?
;
_space_group_IT_number 14
_symmetry_cell_setting monoclinic
_symmetry_space_group_name_Hall '-P 2yn'
_symmetry_space_group_name_H-M 'P 1 21/n 1'
_atom_sites_solution_hydrogens 'at N from difmap, others geom'
_atom_sites_solution_primary direct
_atom_sites_solution_secondary difmap
_audit_creation_method SHELXL-97
_cell_angle_alpha 90.00
_cell_angle_beta 99.924(1)
_cell_angle_gamma 90.00
_cell_formula_units_Z 4
_cell_length_a 8.1066(2)
_cell_length_b 10.4457(2)
_cell_length_c 15.9844(5)
_cell_measurement_reflns_used 2799
_cell_measurement_temperature 223(2)
_cell_measurement_theta_max 27.88
_cell_measurement_theta_min 0.41
_cell_volume 1333.29(6)
_computing_cell_refinement 'Collect (Nonius B.V., 1998)'
_computing_data_collection 'Collect (Nonius B.V., 1998)'
_computing_data_reduction 'Denzo-SMN (Otwinowski & Minor, 1997)'
_computing_molecular_graphics 'XP (BrukerAXS, 2000)'
_computing_publication_material 'SHELXL-97 (Sheldrick, 1997)'
_computing_structure_refinement 'SHELXL-97 (Sheldrick, 1997)'
_computing_structure_solution 'SHELXS-97 (Sheldrick, 1990)'
_diffrn_ambient_temperature 223(2)
_diffrn_measured_fraction_theta_full 0.995
_diffrn_measured_fraction_theta_max 0.995
_diffrn_measurement_device_type 'Nonius KappaCCD'
_diffrn_measurement_method '\w and \f scans'
_diffrn_radiation_monochromator graphite
_diffrn_radiation_source 'rotating anode Nonius FR591'
_diffrn_radiation_type MoK\a
_diffrn_radiation_wavelength 0.71073
_diffrn_reflns_av_R_equivalents 0.034
_diffrn_reflns_av_sigmaI/netI 0.0500
_diffrn_reflns_limit_h_max 10
_diffrn_reflns_limit_h_min -10
_diffrn_reflns_limit_k_max 12
_diffrn_reflns_limit_k_min -13
_diffrn_reflns_limit_l_max 20
_diffrn_reflns_limit_l_min -21
_diffrn_reflns_number 9109
_diffrn_reflns_theta_full 27.87
_diffrn_reflns_theta_max 27.87
_diffrn_reflns_theta_min 2.34
_exptl_absorpt_coefficient_mu 1.115
_exptl_absorpt_correction_T_max 0.9463
_exptl_absorpt_correction_T_min 0.7308
_exptl_absorpt_correction_type multi-scan
_exptl_absorpt_process_details 'Denzo (otwinowski, Borek, Majewski & Minor, 2003)'
_exptl_crystal_colour yellow
_exptl_crystal_density_diffrn 1.471
_exptl_crystal_density_method 'not measured'
_exptl_crystal_description needle
_exptl_crystal_F_000 624
_exptl_crystal_size_max 0.30
_exptl_crystal_size_mid 0.10
_exptl_crystal_size_min 0.05
_refine_diff_density_max 0.315
_refine_diff_density_min -0.447
_refine_diff_density_rms 0.066
_refine_ls_extinction_method none
_refine_ls_goodness_of_fit_ref 1.055
_refine_ls_hydrogen_treatment mixed
_refine_ls_matrix_type full
_refine_ls_number_parameters 177
_refine_ls_number_reflns 3172
_refine_ls_number_restraints 0
_refine_ls_restrained_S_all 1.055
_refine_ls_R_factor_all 0.0580
_refine_ls_R_factor_gt 0.0378
_refine_ls_shift/su_max 0.000
_refine_ls_shift/su_mean 0.000
_refine_ls_structure_factor_coef Fsqd
_refine_ls_weighting_details 'calc w=1/[\s^2^(Fo^2^)+(0.0143P)^2^+0.9501P] where P=(Fo^2^+2Fc^2^)/3'
_refine_ls_weighting_scheme calc
_refine_ls_wR_factor_gt 0.0698
_refine_ls_wR_factor_ref 0.0765
_reflns_number_gt 2442
_reflns_number_total 3172
_reflns_threshold_expression >2sigma(I)
_cod_data_source_file c0dt01839b.txt
_cod_data_source_block erk4959
_cod_original_sg_symbol_H-M P21/n
_cod_database_code 7016027

loop_
_symmetry_equiv_pos_as_xyz
'x, y, z'
'-x+1/2, y+1/2, -z+1/2'
'-x, -y, -z'
'x-1/2, -y-1/2, z-1/2'

loop_
_atom_site_label
_atom_site_type_symbol
_atom_site_fract_x
_atom_site_fract_y
_atom_site_fract_z
_atom_site_U_iso_or_equiv
_atom_site_adp_type
_atom_site_occupancy
_atom_site_symmetry_multiplicity
_atom_site_calc_flag
_atom_site_refinement_flags
_atom_site_disorder_assembly
_atom_site_disorder_group
Fe1 Fe 0.67431(4) 0.19887(3) 0.100318(19) 0.02029(9) Uani 1 1 d . . .
C1 C 0.8277(3) 0.07925(19) 0.17556(13) 0.0230(5) Uani 1 1 d . . .
C2 C 0.7145(3) 0.1388(2) 0.22282(14) 0.0291(5) Uani 1 1 d . . .
H2 H 0.7449 0.1901 0.2714 0.035 Uiso 1 1 calc R . .
C3 C 0.5481(3) 0.1074(2) 0.18407(16) 0.0343(6) Uani 1 1 d . . .
H3 H 0.4497 0.1348 0.2023 0.041 Uiso 1 1 calc R . .
C4 C 0.5563(3) 0.0279(2) 0.11352(16) 0.0326(5) Uani 1 1 d . . .
H4 H 0.4646 -0.0068 0.0765 0.039 Uiso 1 1 calc R . .
C5 C 0.7282(3) 0.00962(19) 0.10846(14) 0.0260(5) Uani 1 1 d . . .
H5 H 0.7694 -0.0402 0.0676 0.031 Uiso 1 1 calc R . .
C6 C 1.0148(3) 0.0941(2) 0.18999(14) 0.0242(5) Uani 1 1 d . . .
H6 H 1.0561 0.0543 0.1413 0.029 Uiso 1 1 calc R . .
C7 C 1.0952(3) 0.0229(2) 0.27053(15) 0.0371(6) Uani 1 1 d . . .
H7A H 1.0691 0.0670 0.3200 0.056 Uiso 1 1 calc R . .
H7B H 1.2157 0.0203 0.2735 0.056 Uiso 1 1 calc R . .
H7C H 1.0518 -0.0638 0.2691 0.056 Uiso 1 1 calc R . .
C8 C 1.0697(3) 0.2351(2) 0.19450(14) 0.0269(5) Uani 1 1 d . . .
H8A H 1.0116 0.2795 0.2350 0.032 Uiso 1 1 calc R . .
H8B H 1.1900 0.2387 0.2170 0.032 Uiso 1 1 calc R . .
C9 C 1.0367(3) 0.3075(2) 0.11030(14) 0.0254(5) Uani 1 1 d . . .
H9 H 1.0808 0.3954 0.1211 0.031 Uiso 1 1 calc R . .
C10 C 0.8526(2) 0.31824(18) 0.07277(13) 0.0213(4) Uani 1 1 d . . .
C11 C 0.7309(3) 0.38773(19) 0.10955(14) 0.0259(5) Uani 1 1 d . . .
H11 H 0.7526 0.4363 0.1598 0.031 Uiso 1 1 calc R . .
C12 C 0.5727(3) 0.37103(19) 0.05762(15) 0.0275(5) Uani 1 1 d . . .
H12 H 0.4708 0.4056 0.0676 0.033 Uiso 1 1 calc R . .
C13 C 0.5947(3) 0.29319(19) -0.01202(14) 0.0246(5) Uani 1 1 d . . .
H13 H 0.5095 0.2674 -0.0564 0.029 Uiso 1 1 calc R . .
C14 C 0.7674(2) 0.26040(19) -0.00380(13) 0.0210(4) Uani 1 1 d . . .
C15 C 0.8470(3) 0.1846(2) -0.06603(14) 0.0265(5) Uani 1 1 d . . .
H15A H 0.7605 0.1578 -0.1134 0.032 Uiso 1 1 calc R . .
H15B H 0.8984 0.1073 -0.0381 0.032 Uiso 1 1 calc R . .
C16 C 0.9803(3) 0.2622(2) -0.10047(15) 0.0311(5) Uani 1 1 d . . .
H16A H 1.0344 0.2072 -0.1374 0.037 Uiso 1 1 calc R . .
H16B H 0.9257 0.3327 -0.1352 0.037 Uiso 1 1 calc R . .
C17 C 1.1145(3) 0.3175(2) -0.03101(15) 0.0341(6) Uani 1 1 d . . .
H17A H 1.2227 0.3154 -0.0504 0.041 Uiso 1 1 calc R . .
H17B H 1.0877 0.4072 -0.0214 0.041 Uiso 1 1 calc R . .
N18 N 1.1290(2) 0.24752(19) 0.04945(13) 0.0294(4) Uani 1 1 d . . .
H18 H 1.231(3) 0.243(2) 0.0721(16) 0.039(7) Uiso 1 1 d . . .

loop_
_atom_site_aniso_label
_atom_site_aniso_U_11
_atom_site_aniso_U_22
_atom_site_aniso_U_33
_atom_site_aniso_U_23
_atom_site_aniso_U_13
_atom_site_aniso_U_12
Fe1 0.01884(16) 0.02144(16) 0.02115(17) 0.00137(13) 0.00498(11) 0.00113(12)
C1 0.0244(11) 0.0232(11) 0.0211(11) 0.0045(9) 0.0027(9) 0.0013(8)
C2 0.0306(12) 0.0380(13) 0.0196(12) 0.0041(10) 0.0073(10) 0.0030(10)
C3 0.0250(12) 0.0453(14) 0.0351(14) 0.0136(11) 0.0126(10) 0.0029(10)
C4 0.0265(12) 0.0321(13) 0.0372(14) 0.0077(11) 0.0002(10) -0.0086(9)
C5 0.0279(12) 0.0202(11) 0.0285(13) 0.0026(9) 0.0013(10) -0.0013(9)
C6 0.0241(11) 0.0273(11) 0.0208(11) 0.0020(9) 0.0027(9) 0.0035(9)
C7 0.0332(14) 0.0418(14) 0.0335(14) 0.0081(11) -0.0016(11) 0.0040(11)
C8 0.0217(11) 0.0342(12) 0.0230(12) -0.0017(9) -0.0016(9) -0.0015(9)
C9 0.0218(11) 0.0231(11) 0.0309(12) 0.0009(10) 0.0028(9) -0.0044(9)
C10 0.0211(10) 0.0187(10) 0.0245(11) 0.0029(8) 0.0046(8) -0.0006(8)
C11 0.0334(12) 0.0173(10) 0.0287(13) -0.0036(9) 0.0098(10) 0.0001(9)
C12 0.0241(11) 0.0242(11) 0.0356(14) 0.0052(10) 0.0096(10) 0.0081(9)
C13 0.0224(11) 0.0270(11) 0.0235(11) 0.0069(9) 0.0015(9) 0.0027(9)
C14 0.0200(10) 0.0225(10) 0.0210(11) 0.0042(8) 0.0050(9) 0.0004(8)
C15 0.0249(11) 0.0329(12) 0.0222(11) -0.0002(9) 0.0056(9) 0.0024(9)
C16 0.0284(12) 0.0398(13) 0.0277(13) 0.0078(10) 0.0119(10) 0.0060(10)
C17 0.0244(12) 0.0417(14) 0.0386(14) 0.0125(11) 0.0125(10) -0.0012(10)
N18 0.0185(10) 0.0386(11) 0.0315(12) 0.0084(9) 0.0052(9) 0.0034(8)

loop_
_atom_type_symbol
_atom_type_description
_atom_type_scat_dispersion_real
_atom_type_scat_dispersion_imag
_atom_type_scat_source
C C 0.0033 0.0016 'International Tables Vol C Tables 4.2.6.8 and 6.1.1.4'
H H 0.0000 0.0000 'International Tables Vol C Tables 4.2.6.8 and 6.1.1.4'
N N 0.0061 0.0033 'International Tables Vol C Tables 4.2.6.8 and 6.1.1.4'
Fe Fe 0.3463 0.8444 'International Tables Vol C Tables 4.2.6.8 and 6.1.1.4'

loop_
_geom_angle_atom_site_label_1
_geom_angle_atom_site_label_2
_geom_angle_atom_site_label_3
_geom_angle
_geom_angle_site_symmetry_1
_geom_angle_site_symmetry_3
_geom_angle_publ_flag
C1 Fe1 C10 97.03(8) . . ?
C1 Fe1 C5 41.39(8) . . ?
C10 Fe1 C5 117.62(8) . . ?
C1 Fe1 C11 116.93(9) . . ?
C10 Fe1 C11 41.46(8) . . ?
C5 Fe1 C11 154.57(9) . . ?
C1 Fe1 C2 41.41(9) . . ?
C10 Fe1 C2 113.62(9) . . ?
C5 Fe1 C2 68.82(9) . . ?
C11 Fe1 C2 103.56(9) . . ?
C1 Fe1 C12 156.69(9) . . ?
C10 Fe1 C12 69.25(8) . . ?
C5 Fe1 C12 161.84(9) . . ?
C11 Fe1 C12 40.64(9) . . ?
C2 Fe1 C12 125.63(9) . . ?
C1 Fe1 C14 113.90(8) . . ?
C10 Fe1 C14 41.27(8) . . ?
C5 Fe1 C14 104.67(9) . . ?
C11 Fe1 C14 69.05(8) . . ?
C2 Fe1 C14 149.55(9) . . ?
C12 Fe1 C14 68.67(8) . . ?
C1 Fe1 C13 152.99(9) . . ?
C10 Fe1 C13 68.95(8) . . ?
C5 Fe1 C13 123.85(9) . . ?
C11 Fe1 C13 68.24(9) . . ?
C2 Fe1 C13 165.27(9) . . ?
C12 Fe1 C13 40.38(9) . . ?
C14 Fe1 C13 40.71(8) . . ?
C1 Fe1 C4 69.45(9) . . ?
C10 Fe1 C4 157.69(9) . . ?
C5 Fe1 C4 40.82(9) . . ?
C11 Fe1 C4 160.62(9) . . ?
C2 Fe1 C4 68.41(10) . . ?
C12 Fe1 C4 129.11(9) . . ?
C14 Fe1 C4 126.90(9) . . ?
C13 Fe1 C4 115.18(9) . . ?
C1 Fe1 C3 69.34(9) . . ?
C10 Fe1 C3 152.47(9) . . ?
C5 Fe1 C3 68.29(9) . . ?
C11 Fe1 C3 122.52(10) . . ?
C2 Fe1 C3 40.76(9) . . ?
C12 Fe1 C3 114.14(9) . . ?
C14 Fe1 C3 166.11(9) . . ?
C13 Fe1 C3 132.55(9) . . ?
C4 Fe1 C3 40.17(10) . . ?
C5 C1 C2 106.76(18) . . ?
C5 C1 C6 126.41(19) . . ?
C2 C1 C6 126.71(19) . . ?
C5 C1 Fe1 69.84(11) . . ?
C2 C1 Fe1 70.00(12) . . ?
C6 C1 Fe1 122.14(14) . . ?
C3 C2 C1 108.5(2) . . ?
C3 C2 Fe1 70.64(13) . . ?
C1 C2 Fe1 68.59(12) . . ?
C4 C3 C2 108.2(2) . . ?
C4 C3 Fe1 69.86(13) . . ?
C2 C3 Fe1 68.60(12) . . ?
C3 C4 C5 107.8(2) . . ?
C3 C4 Fe1 69.97(13) . . ?
C5 C4 Fe1 68.46(12) . . ?
C4 C5 C1 108.8(2) . . ?
C4 C5 Fe1 70.72(12) . . ?
C1 C5 Fe1 68.77(11) . . ?
C1 C6 C7 110.56(18) . . ?
C1 C6 C8 112.48(17) . . ?
C7 C6 C8 110.37(18) . . ?
C9 C8 C6 115.35(17) . . ?
N18 C9 C10 110.48(18) . . ?
N18 C9 C8 109.94(18) . . ?
C10 C9 C8 113.40(18) . . ?
C11 C10 C14 107.50(18) . . ?
C11 C10 C9 125.27(19) . . ?
C14 C10 C9 127.22(18) . . ?
C11 C10 Fe1 69.68(12) . . ?
C14 C10 Fe1 70.56(11) . . ?
C9 C10 Fe1 124.27(14) . . ?
C12 C11 C10 108.44(19) . . ?
C12 C11 Fe1 70.47(12) . . ?
C10 C11 Fe1 68.85(11) . . ?
C11 C12 C13 107.95(19) . . ?
C11 C12 Fe1 68.90(12) . . ?
C13 C12 Fe1 70.06(12) . . ?
C12 C13 C14 108.71(19) . . ?
C12 C13 Fe1 69.56(12) . . ?
C14 C13 Fe1 69.40(12) . . ?
C13 C14 C10 107.38(18) . . ?
C13 C14 C15 126.38(19) . . ?
C10 C14 C15 126.17(18) . . ?
C13 C14 Fe1 69.89(12) . . ?
C10 C14 Fe1 68.17(11) . . ?
C15 C14 Fe1 129.37(15) . . ?
C14 C15 C16 111.74(18) . . ?
C17 C16 C15 113.44(19) . . ?
N18 C17 C16 112.89(18) . . ?
C9 N18 C17 113.33(18) . . ?

loop_
_geom_bond_atom_site_label_1
_geom_bond_atom_site_label_2
_geom_bond_distance
_geom_bond_site_symmetry_2
_geom_bond_publ_flag
Fe1 C1 2.010(2) . ?
Fe1 C10 2.014(2) . ?
Fe1 C5 2.024(2) . ?
Fe1 C11 2.025(2) . ?
Fe1 C2 2.028(2) . ?
Fe1 C12 2.046(2) . ?
Fe1 C14 2.046(2) . ?
Fe1 C13 2.052(2) . ?
Fe1 C4 2.054(2) . ?
Fe1 C3 2.055(2) . ?
C1 C5 1.425(3) . ?
C1 C2 1.428(3) . ?
C1 C6 1.503(3) . ?
C2 C3 1.422(3) . ?
C3 C4 1.411(3) . ?
C4 C5 1.422(3) . ?
C6 C7 1.532(3) . ?
C6 C8 1.536(3) . ?
C8 C9 1.527(3) . ?
C9 N18 1.466(3) . ?
C9 C10 1.514(3) . ?
C10 C11 1.430(3) . ?
C10 C14 1.431(3) . ?
C11 C12 1.414(3) . ?
C12 C13 1.414(3) . ?
C13 C14 1.426(3) . ?
C14 C15 1.501(3) . ?
C15 C16 1.528(3) . ?
C16 C17 1.527(3) . ?
C17 N18 1.466(3) . ?

loop_
_geom_torsion_atom_site_label_1
_geom_torsion_atom_site_label_2
_geom_torsion_atom_site_label_3
_geom_torsion_atom_site_label_4
_geom_torsion
_geom_torsion_site_symmetry_1
_geom_torsion_site_symmetry_2
_geom_torsion_site_symmetry_3
_geom_torsion_site_symmetry_4
_geom_torsion_publ_flag
C10 Fe1 C1 C5 -124.52(13) . . . . ?
C11 Fe1 C1 C5 -162.87(12) . . . . ?
C2 Fe1 C1 C5 117.42(18) . . . . ?
C12 Fe1 C1 C5 -176.5(2) . . . . ?
C14 Fe1 C1 C5 -85.20(14) . . . . ?
C13 Fe1 C1 C5 -68.2(2) . . . . ?
C4 Fe1 C1 C5 37.16(13) . . . . ?
C3 Fe1 C1 C5 80.20(14) . . . . ?
C10 Fe1 C1 C2 118.06(13) . . . . ?
C5 Fe1 C1 C2 -117.42(18) . . . . ?
C11 Fe1 C1 C2 79.71(15) . . . . ?
C12 Fe1 C1 C2 66.1(3) . . . . ?
C14 Fe1 C1 C2 157.38(13) . . . . ?
C13 Fe1 C1 C2 174.36(17) . . . . ?
C4 Fe1 C1 C2 -80.26(14) . . . . ?
C3 Fe1 C1 C2 -37.22(14) . . . . ?
C10 Fe1 C1 C6 -3.45(18) . . . . ?
C5 Fe1 C1 C6 121.1(2) . . . . ?
C11 Fe1 C1 C6 -41.8(2) . . . . ?
C2 Fe1 C1 C6 -121.5(2) . . . . ?
C12 Fe1 C1 C6 -55.4(3) . . . . ?
C14 Fe1 C1 C6 35.9(2) . . . . ?
C13 Fe1 C1 C6 52.9(3) . . . . ?
C4 Fe1 C1 C6 158.2(2) . . . . ?
C3 Fe1 C1 C6 -158.7(2) . . . . ?
C5 C1 C2 C3 -0.9(2) . . . . ?
C6 C1 C2 C3 175.35(19) . . . . ?
Fe1 C1 C2 C3 59.57(15) . . . . ?
C5 C1 C2 Fe1 -60.48(14) . . . . ?
C6 C1 C2 Fe1 115.8(2) . . . . ?
C1 Fe1 C2 C3 -119.91(19) . . . . ?
C10 Fe1 C2 C3 167.18(13) . . . . ?
C5 Fe1 C2 C3 -80.90(15) . . . . ?
C11 Fe1 C2 C3 124.56(14) . . . . ?
C12 Fe1 C2 C3 86.52(16) . . . . ?
C14 Fe1 C2 C3 -163.84(16) . . . . ?
C13 Fe1 C2 C3 70.2(4) . . . . ?
C4 Fe1 C2 C3 -36.91(14) . . . . ?
C10 Fe1 C2 C1 -72.92(14) . . . . ?
C5 Fe1 C2 C1 39.00(12) . . . . ?
C11 Fe1 C2 C1 -115.53(13) . . . . ?
C12 Fe1 C2 C1 -153.57(12) . . . . ?
C14 Fe1 C2 C1 -43.9(2) . . . . ?
C13 Fe1 C2 C1 -169.9(3) . . . . ?
C4 Fe1 C2 C1 82.99(14) . . . . ?
C3 Fe1 C2 C1 119.91(19) . . . . ?
C1 C2 C3 C4 0.5(3) . . . . ?
Fe1 C2 C3 C4 58.81(16) . . . . ?
C1 C2 C3 Fe1 -58.31(15) . . . . ?
C1 Fe1 C3 C4 -82.24(14) . . . . ?
C10 Fe1 C3 C4 -146.12(18) . . . . ?
C5 Fe1 C3 C4 -37.71(13) . . . . ?
C11 Fe1 C3 C4 168.26(13) . . . . ?
C2 Fe1 C3 C4 -120.0(2) . . . . ?
C12 Fe1 C3 C4 122.73(14) . . . . ?
C14 Fe1 C3 C4 24.0(4) . . . . ?
C13 Fe1 C3 C4 78.93(17) . . . . ?
C1 Fe1 C3 C2 37.79(13) . . . . ?
C10 Fe1 C3 C2 -26.1(3) . . . . ?
C5 Fe1 C3 C2 82.32(14) . . . . ?
C11 Fe1 C3 C2 -71.71(16) . . . . ?
C12 Fe1 C3 C2 -117.25(14) . . . . ?
C14 Fe1 C3 C2 144.0(3) . . . . ?
C13 Fe1 C3 C2 -161.05(13) . . . . ?
C4 Fe1 C3 C2 120.0(2) . . . . ?
C2 C3 C4 C5 0.1(3) . . . . ?
Fe1 C3 C4 C5 58.15(15) . . . . ?
C2 C3 C4 Fe1 -58.04(16) . . . . ?
C1 Fe1 C4 C3 81.96(14) . . . . ?
C10 Fe1 C4 C3 137.3(2) . . . . ?
C5 Fe1 C4 C3 119.6(2) . . . . ?
C11 Fe1 C4 C3 -31.1(3) . . . . ?
C2 Fe1 C4 C3 37.44(14) . . . . ?
C12 Fe1 C4 C3 -81.62(17) . . . . ?
C14 Fe1 C4 C3 -173.00(13) . . . . ?
C13 Fe1 C4 C3 -126.98(14) . . . . ?
C1 Fe1 C4 C5 -37.66(13) . . . . ?
C10 Fe1 C4 C5 17.6(3) . . . . ?
C11 Fe1 C4 C5 -150.7(3) . . . . ?
C2 Fe1 C4 C5 -82.17(14) . . . . ?
C12 Fe1 C4 C5 158.77(13) . . . . ?
C14 Fe1 C4 C5 67.39(16) . . . . ?
C13 Fe1 C4 C5 113.41(14) . . . . ?
C3 Fe1 C4 C5 -119.6(2) . . . . ?
C3 C4 C5 C1 -0.7(2) . . . . ?
Fe1 C4 C5 C1 58.40(14) . . . . ?
C3 C4 C5 Fe1 -59.09(15) . . . . ?
C2 C1 C5 C4 1.0(2) . . . . ?
C6 C1 C5 C4 -175.29(19) . . . . ?
Fe1 C1 C5 C4 -59.60(15) . . . . ?
C2 C1 C5 Fe1 60.59(14) . . . . ?
C6 C1 C5 Fe1 -115.7(2) . . . . ?
C1 Fe1 C5 C4 120.09(19) . . . . ?
C10 Fe1 C5 C4 -172.54(13) . . . . ?
C11 Fe1 C5 C4 157.8(2) . . . . ?
C2 Fe1 C5 C4 81.07(15) . . . . ?
C12 Fe1 C5 C4 -64.3(3) . . . . ?
C14 Fe1 C5 C4 -130.26(14) . . . . ?
C13 Fe1 C5 C4 -90.42(16) . . . . ?
C3 Fe1 C5 C4 37.13(14) . . . . ?
C10 Fe1 C5 C1 67.36(15) . . . . ?
C11 Fe1 C5 C1 37.7(3) . . . . ?
C2 Fe1 C5 C1 -39.02(12) . . . . ?
C12 Fe1 C5 C1 175.6(3) . . . . ?
C14 Fe1 C5 C1 109.65(13) . . . . ?
C13 Fe1 C5 C1 149.49(12) . . . . ?
C4 Fe1 C5 C1 -120.09(19) . . . . ?
C3 Fe1 C5 C1 -82.97(14) . . . . ?
C5 C1 C6 C7 -111.8(2) . . . . ?
C2 C1 C6 C7 72.6(3) . . . . ?
Fe1 C1 C6 C7 160.62(15) . . . . ?
C5 C1 C6 C8 124.3(2) . . . . ?
C2 C1 C6 C8 -51.2(3) . . . . ?
Fe1 C1 C6 C8 36.7(2) . . . . ?
C1 C6 C8 C9 -71.4(2) . . . . ?
C7 C6 C8 C9 164.66(19) . . . . ?
C6 C8 C9 N18 -61.1(2) . . . . ?
C6 C8 C9 C10 63.1(2) . . . . ?
N18 C9 C10 C11 -170.63(19) . . . . ?
C8 C9 C10 C11 65.4(3) . . . . ?
N18 C9 C10 C14 10.6(3) . . . . ?
C8 C9 C10 C14 -113.4(2) . . . . ?
N18 C9 C10 Fe1 101.24(19) . . . . ?
C8 C9 C10 Fe1 -22.7(3) . . . . ?
C1 Fe1 C10 C11 -123.34(13) . . . . ?
C5 Fe1 C10 C11 -161.29(13) . . . . ?
C2 Fe1 C10 C11 -83.77(14) . . . . ?
C12 Fe1 C10 C11 37.18(13) . . . . ?
C14 Fe1 C10 C11 118.09(17) . . . . ?
C13 Fe1 C10 C11 80.53(13) . . . . ?
C4 Fe1 C10 C11 -174.2(2) . . . . ?
C3 Fe1 C10 C11 -65.5(2) . . . . ?
C1 Fe1 C10 C14 118.57(12) . . . . ?
C5 Fe1 C10 C14 80.63(13) . . . . ?
C11 Fe1 C10 C14 -118.09(17) . . . . ?
C2 Fe1 C10 C14 158.14(12) . . . . ?
C12 Fe1 C10 C14 -80.91(13) . . . . ?
C13 Fe1 C10 C14 -37.55(12) . . . . ?
C4 Fe1 C10 C14 67.7(3) . . . . ?
C3 Fe1 C10 C14 176.41(17) . . . . ?
C1 Fe1 C10 C9 -3.82(19) . . . . ?
C5 Fe1 C10 C9 -41.8(2) . . . . ?
C11 Fe1 C10 C9 119.5(2) . . . . ?
C2 Fe1 C10 C9 35.7(2) . . . . ?
C12 Fe1 C10 C9 156.7(2) . . . . ?
C14 Fe1 C10 C9 -122.4(2) . . . . ?
C13 Fe1 C10 C9 -159.9(2) . . . . ?
C4 Fe1 C10 C9 -54.7(3) . . . . ?
C3 Fe1 C10 C9 54.0(3) . . . . ?
C14 C10 C11 C12 1.2(2) . . . . ?
C9 C10 C11 C12 -177.81(19) . . . . ?
Fe1 C10 C11 C12 -59.54(15) . . . . ?
C14 C10 C11 Fe1 60.73(14) . . . . ?
C9 C10 C11 Fe1 -118.3(2) . . . . ?
C1 Fe1 C11 C12 -171.76(13) . . . . ?
C10 Fe1 C11 C12 119.81(18) . . . . ?
C5 Fe1 C11 C12 161.27(19) . . . . ?
C2 Fe1 C11 C12 -129.73(13) . . . . ?
C14 Fe1 C11 C12 81.26(14) . . . . ?
C13 Fe1 C11 C12 37.41(13) . . . . ?
C4 Fe1 C11 C12 -66.8(3) . . . . ?
C3 Fe1 C11 C12 -90.11(15) . . . . ?
C1 Fe1 C11 C10 68.43(14) . . . . ?
C5 Fe1 C11 C10 41.5(3) . . . . ?
C2 Fe1 C11 C10 110.45(13) . . . . ?
C12 Fe1 C11 C10 -119.81(19) . . . . ?
C14 Fe1 C11 C10 -38.55(12) . . . . ?
C13 Fe1 C11 C10 -82.40(13) . . . . ?
C4 Fe1 C11 C10 173.4(2) . . . . ?
C3 Fe1 C11 C10 150.08(13) . . . . ?
C10 C11 C12 C13 -0.8(2) . . . . ?
Fe1 C11 C12 C13 -59.39(15) . . . . ?
C10 C11 C12 Fe1 58.54(14) . . . . ?
C1 Fe1 C12 C11 18.8(3) . . . . ?
C10 Fe1 C12 C11 -37.90(13) . . . . ?
C5 Fe1 C12 C11 -153.7(3) . . . . ?
C2 Fe1 C12 C11 66.90(16) . . . . ?
C14 Fe1 C12 C11 -82.27(14) . . . . ?
C13 Fe1 C12 C11 -119.43(18) . . . . ?
C4 Fe1 C12 C11 156.85(14) . . . . ?
C3 Fe1 C12 C11 112.48(14) . . . . ?
C1 Fe1 C12 C13 138.3(2) . . . . ?
C10 Fe1 C12 C13 81.53(13) . . . . ?
C5 Fe1 C12 C13 -34.3(3) . . . . ?
C11 Fe1 C12 C13 119.43(18) . . . . ?
C2 Fe1 C12 C13 -173.67(12) . . . . ?
C14 Fe1 C12 C13 37.16(12) . . . . ?
C4 Fe1 C12 C13 -83.72(16) . . . . ?
C3 Fe1 C12 C13 -128.09(13) . . . . ?
C11 C12 C13 C14 0.2(2) . . . . ?
Fe1 C12 C13 C14 -58.49(14) . . . . ?
C11 C12 C13 Fe1 58.66(15) . . . . ?
C1 Fe1 C13 C12 -144.55(18) . . . . ?
C10 Fe1 C13 C12 -82.33(13) . . . . ?
C5 Fe1 C13 C12 167.78(13) . . . . ?
C11 Fe1 C13 C12 -37.64(13) . . . . ?
C2 Fe1 C13 C12 20.6(4) . . . . ?
C14 Fe1 C13 C12 -120.38(18) . . . . ?
C4 Fe1 C13 C12 121.54(14) . . . . ?
C3 Fe1 C13 C12 77.15(17) . . . . ?
C1 Fe1 C13 C14 -24.2(2) . . . . ?
C10 Fe1 C13 C14 38.05(12) . . . . ?
C5 Fe1 C13 C14 -71.83(15) . . . . ?
C11 Fe1 C13 C14 82.74(13) . . . . ?
C2 Fe1 C13 C14 141.0(3) . . . . ?
C12 Fe1 C13 C14 120.38(18) . . . . ?
C4 Fe1 C13 C14 -118.08(13) . . . . ?
C3 Fe1 C13 C14 -162.47(13) . . . . ?
C12 C13 C14 C10 0.6(2) . . . . ?
Fe1 C13 C14 C10 -58.02(14) . . . . ?
C12 C13 C14 C15 -176.7(2) . . . . ?
Fe1 C13 C14 C15 124.7(2) . . . . ?
C12 C13 C14 Fe1 58.58(15) . . . . ?
C11 C10 C14 C13 -1.1(2) . . . . ?
C9 C10 C14 C13 177.90(19) . . . . ?
Fe1 C10 C14 C13 59.10(14) . . . . ?
C11 C10 C14 C15 176.22(19) . . . . ?
C9 C10 C14 C15 -4.8(3) . . . . ?
Fe1 C10 C14 C15 -123.6(2) . . . . ?
C11 C10 C14 Fe1 -60.17(14) . . . . ?
C9 C10 C14 Fe1 118.8(2) . . . . ?
C1 Fe1 C14 C13 168.27(12) . . . . ?
C10 Fe1 C14 C13 -119.30(17) . . . . ?
C5 Fe1 C14 C13 125.34(13) . . . . ?
C11 Fe1 C14 C13 -80.58(13) . . . . ?
C2 Fe1 C14 C13 -161.60(17) . . . . ?
C12 Fe1 C14 C13 -36.87(12) . . . . ?
C4 Fe1 C14 C13 86.75(15) . . . . ?
C3 Fe1 C14 C13 67.6(4) . . . . ?
C1 Fe1 C14 C10 -72.43(13) . . . . ?
C5 Fe1 C14 C10 -115.36(12) . . . . ?
C11 Fe1 C14 C10 38.72(12) . . . . ?
C2 Fe1 C14 C10 -42.3(2) . . . . ?
C12 Fe1 C14 C10 82.44(13) . . . . ?
C13 Fe1 C14 C10 119.30(17) . . . . ?
C4 Fe1 C14 C10 -153.95(12) . . . . ?
C3 Fe1 C14 C10 -173.1(3) . . . . ?
C1 Fe1 C14 C15 47.2(2) . . . . ?
C10 Fe1 C14 C15 119.6(2) . . . . ?
C5 Fe1 C14 C15 4.2(2) . . . . ?
C11 Fe1 C14 C15 158.3(2) . . . . ?
C2 Fe1 C14 C15 77.3(3) . . . . ?
C12 Fe1 C14 C15 -158.0(2) . . . . ?
C13 Fe1 C14 C15 -121.1(2) . . . . ?
C4 Fe1 C14 C15 -34.4(2) . . . . ?
C3 Fe1 C14 C15 -53.5(4) . . . . ?
C13 C14 C15 C16 119.1(2) . . . . ?
C10 C14 C15 C16 -57.6(3) . . . . ?
Fe1 C14 C15 C16 -147.87(16) . . . . ?
C14 C15 C16 C17 54.5(2) . . . . ?
C15 C16 C17 N18 22.5(3) . . . . ?
C10 C9 N18 C17 58.6(2) . . . . ?
C8 C9 N18 C17 -175.46(18) . . . . ?
C16 C17 N18 C9 -97.4(2) . . . . ?
